data_4084865
loop_
_publ_author_name
'Yuan, Jia'
'Han, Zhi-Jun'
'Peng, Hui'
'Pi, Yun-Xiao'
'Chen, You'
'Liu, Sheng-Hua'
'Yu, Guang-Ao'

_publ_section_title
;
 Indenyl Ruthenium Complexes with an Unusual \h3Coordination Mode
;
_journal_issue 24
_journal_name_full Organometallics
_journal_page_first 7325
_journal_paper_doi 10.1021/om500760w
_journal_volume 33
_journal_year 2014
_chemical_formula_sum 'C33 H31 O6 P Ru2'
_chemical_formula_weight 756.69
_chemical_name_systematic
; 
 ? 
;
_space_group_IT_number 2
_symmetry_space_group_name_Hall '-P 1'
_symmetry_space_group_name_H-M 'P -1'
_atom_sites_solution_hydrogens geom
_atom_sites_solution_primary direct
_atom_sites_solution_secondary difmap
_audit_creation_method SHELXL-97
_cell_angle_alpha 94.6780(10)
_cell_angle_beta 93.1560(10)
_cell_angle_gamma 110.2950(10)
_cell_formula_units_Z 2
_cell_length_a 10.3666(9)
_cell_length_b 11.0130(9)
_cell_length_c 14.5762(12)
_cell_measurement_temperature 298(2)
_cell_volume 1549.4(2)
_computing_structure_refinement 'SHELXL-97 (Sheldrick, 1997)'
_computing_structure_solution 'SHELXS-97 (Sheldrick, 1990)'
_diffrn_ambient_temperature 298(2)
_diffrn_measured_fraction_theta_full 0.980
_diffrn_measured_fraction_theta_max 0.980
_diffrn_radiation_monochromator graphite
_diffrn_radiation_source 'fine-focus sealed tube'
_diffrn_radiation_type MoK\a
_diffrn_radiation_wavelength 0.71073
_diffrn_reflns_av_R_equivalents 0.0169
_diffrn_reflns_av_sigmaI/netI 0.0290
_diffrn_reflns_limit_h_max 9
_diffrn_reflns_limit_h_min -12
_diffrn_reflns_limit_k_max 13
_diffrn_reflns_limit_k_min -13
_diffrn_reflns_limit_l_max 17
_diffrn_reflns_limit_l_min -17
_diffrn_reflns_number 9721
_diffrn_reflns_theta_full 25.01
_diffrn_reflns_theta_max 25.01
_diffrn_reflns_theta_min 2.10
_exptl_absorpt_coefficient_mu 1.069
_exptl_absorpt_correction_T_max 0.9006
_exptl_absorpt_correction_T_min 0.8824
_exptl_crystal_density_diffrn 1.622
_exptl_crystal_density_method 'not measured'
_exptl_crystal_F_000 760
_exptl_crystal_size_max 0.12
_exptl_crystal_size_mid 0.10
_exptl_crystal_size_min 0.10
_refine_diff_density_max 0.879
_refine_diff_density_min -0.823
_refine_diff_density_rms 0.220
_refine_ls_extinction_method none
_refine_ls_goodness_of_fit_ref 1.171
_refine_ls_hydrogen_treatment mixed
_refine_ls_matrix_type full
_refine_ls_number_parameters 379
_refine_ls_number_reflns 5359
_refine_ls_number_restraints 0
_refine_ls_restrained_S_all 1.171
_refine_ls_R_factor_all 0.0373
_refine_ls_R_factor_gt 0.0284
_refine_ls_shift/su_max 0.001
_refine_ls_shift/su_mean 0.000
_refine_ls_structure_factor_coef Fsqd
_refine_ls_weighting_details 'calc w=1/[\s^2^(Fo^2^)+(0.0964P)^2^+0.2432P] where P=(Fo^2^+2Fc^2^)/3'
_refine_ls_weighting_scheme calc
_refine_ls_wR_factor_gt 0.0981
_refine_ls_wR_factor_ref 0.1379
_reflns_number_gt 4751
_reflns_number_total 5359
_reflns_threshold_expression >2sigma(I)
_cod_data_source_file om500760w_si_002.cif
_cod_data_source_block 5
_cod_depositor_comments 'Adding full bibliography for 4084864--4084866.cif.'
_cod_original_sg_symbol_H-M P-1
_cod_database_code 4084865

loop_
_symmetry_equiv_pos_as_xyz
'x, y, z'
'-x, -y, -z'

loop_
_atom_site_label
_atom_site_type_symbol
_atom_site_fract_x
_atom_site_fract_y
_atom_site_fract_z
_atom_site_U_iso_or_equiv
_atom_site_adp_type
_atom_site_occupancy
_atom_site_symmetry_multiplicity
_atom_site_calc_flag
_atom_site_refinement_flags
Ru1 Ru 0.25790(3) 0.45631(3) 0.65371(2) 0.03355(14) Uani 1 1 d .
Ru2 Ru 0.05550(3) 0.51994(3) 0.74244(2) 0.03035(14) Uani 1 1 d .
C1 C 0.6478(4) 0.7456(4) 0.7634(3) 0.0373(8) Uani 1 1 d .
C2 C 0.6455(5) 0.7822(4) 0.6756(3) 0.0500(11) Uani 1 1 d .
H2 H 0.5681 0.7416 0.6340 0.060 Uiso 1 1 calc R
C3 C 0.7598(6) 0.8807(5) 0.6488(4) 0.0651(14) Uani 1 1 d .
H3 H 0.7571 0.9057 0.5895 0.078 Uiso 1 1 calc R
C4 C 0.8740(5) 0.9400(5) 0.7078(5) 0.0669(16) Uani 1 1 d .
H4 H 0.9492 1.0053 0.6893 0.080 Uiso 1 1 calc R
C5 C 0.8782(5) 0.9037(5) 0.7939(4) 0.0595(13) Uani 1 1 d .
H5 H 0.9567 0.9449 0.8344 0.071 Uiso 1 1 calc R
C6 C 0.7688(4) 0.8072(4) 0.8225(3) 0.0460(10) Uani 1 1 d .
H6 H 0.7748 0.7824 0.8816 0.055 Uiso 1 1 calc R
C7 C 0.5340(4) 0.6373(4) 0.7931(3) 0.0373(9) Uani 1 1 d .
C8 C 0.5510(4) 0.5410(4) 0.8413(3) 0.0455(10) Uani 1 1 d .
H8 H 0.6357 0.5396 0.8648 0.055 Uiso 1 1 calc R
C9 C 0.4194(4) 0.4423(4) 0.8506(3) 0.0411(9) Uani 1 1 d .
C10 C 0.3172(4) 0.4852(4) 0.8075(2) 0.0326(8) Uani 1 1 d .
C11 C 0.3828(4) 0.6077(3) 0.7689(2) 0.0286(7) Uani 1 1 d .
C12 C 0.1752(4) 0.4163(4) 0.7965(3) 0.0337(8) Uani 1 1 d .
C13 C 0.1356(4) 0.2910(4) 0.8314(3) 0.0433(9) Uani 1 1 d .
H13 H 0.0435 0.2363 0.8238 0.052 Uiso 1 1 calc R
C14 C 0.2316(5) 0.2513(4) 0.8755(3) 0.0552(12) Uani 1 1 d .
H14 H 0.2014 0.1719 0.9000 0.066 Uiso 1 1 calc R
C15 C 0.3721(5) 0.3240(5) 0.8853(3) 0.0554(12) Uani 1 1 d .
H15 H 0.4337 0.2926 0.9153 0.067 Uiso 1 1 calc R
C16 C 0.3048(4) 0.7920(4) 0.8942(2) 0.0346(8) Uani 1 1 d .
H16 H 0.3975 0.8583 0.8981 0.041 Uiso 1 1 calc R
C17 C 0.2047(5) 0.8629(4) 0.9094(3) 0.0444(10) Uani 1 1 d .
H17A H 0.1110 0.8005 0.9003 0.053 Uiso 1 1 calc R
H17B H 0.2146 0.9245 0.8640 0.053 Uiso 1 1 calc R
C18 C 0.2286(6) 0.9352(5) 1.0055(3) 0.0574(12) Uani 1 1 d .
H18A H 0.1587 0.9741 1.0136 0.069 Uiso 1 1 calc R
H18B H 0.3181 1.0047 1.0122 0.069 Uiso 1 1 calc R
C19 C 0.2232(5) 0.8442(5) 1.0793(3) 0.0540(11) Uani 1 1 d .
H19A H 0.1316 0.7785 1.0758 0.065 Uiso 1 1 calc R
H19B H 0.2422 0.8931 1.1399 0.065 Uiso 1 1 calc R
C20 C 0.3300(5) 0.7783(5) 1.0654(3) 0.0482(10) Uani 1 1 d .
H20A H 0.4220 0.8438 1.0728 0.058 Uiso 1 1 calc R
H20B H 0.3245 0.7191 1.1121 0.058 Uiso 1 1 calc R
C21 C 0.3048(4) 0.7036(4) 0.9701(3) 0.0388(9) Uani 1 1 d .
H21A H 0.2166 0.6325 0.9651 0.047 Uiso 1 1 calc R
H21B H 0.3762 0.6666 0.9617 0.047 Uiso 1 1 calc R
C22 C 0.3287(4) 0.8321(3) 0.6985(2) 0.0317(8) Uani 1 1 d .
H22 H 0.3683 0.7959 0.6483 0.038 Uiso 1 1 calc R
C23 C 0.4451(4) 0.9579(4) 0.7410(3) 0.0445(10) Uani 1 1 d .
H23A H 0.4112 1.0001 0.7903 0.053 Uiso 1 1 calc R
H23B H 0.5214 0.9364 0.7674 0.053 Uiso 1 1 calc R
C24 C 0.4956(5) 1.0511(4) 0.6678(4) 0.0570(12) Uani 1 1 d .
H24A H 0.5364 1.0114 0.6212 0.068 Uiso 1 1 calc R
H24B H 0.5665 1.1306 0.6964 0.068 Uiso 1 1 calc R
C25 C 0.3776(6) 1.0841(5) 0.6215(4) 0.0623(14) Uani 1 1 d .
H25A H 0.3435 1.1323 0.6668 0.075 Uiso 1 1 calc R
H25B H 0.4121 1.1392 0.5731 0.075 Uiso 1 1 calc R
C26 C 0.2612(6) 0.9633(5) 0.5808(4) 0.0632(14) Uani 1 1 d .
H26A H 0.2916 0.9225 0.5289 0.076 Uiso 1 1 calc R
H26B H 0.1846 0.9872 0.5577 0.076 Uiso 1 1 calc R
C27 C 0.2118(4) 0.8657(4) 0.6516(3) 0.0444(10) Uani 1 1 d .
H27A H 0.1683 0.9018 0.6985 0.053 Uiso 1 1 calc R
H27B H 0.1428 0.7865 0.6210 0.053 Uiso 1 1 calc R
C28 C 0.4229(5) 0.4293(4) 0.6161(4) 0.0554(12) Uani 1 1 d .
C29 C 0.1367(5) 0.2943(4) 0.5898(3) 0.0499(11) Uani 1 1 d .
C30 C 0.2291(6) 0.5539(4) 0.5591(3) 0.0499(11) Uani 1 1 d .
C31 C -0.0829(5) 0.3527(4) 0.6993(3) 0.0493(11) Uani 1 1 d .
C32 C -0.0450(4) 0.6032(4) 0.6685(3) 0.0399(9) Uani 1 1 d .
C33 C -0.0306(4) 0.5406(4) 0.8521(3) 0.0445(10) Uani 1 1 d .
O1 O 0.5190(5) 0.4172(4) 0.5913(4) 0.0943(15) Uani 1 1 d .
O2 O 0.0678(5) 0.1968(4) 0.5540(3) 0.0793(12) Uani 1 1 d .
O3 O 0.2118(5) 0.6115(3) 0.5017(2) 0.0801(14) Uani 1 1 d .
O4 O -0.1624(4) 0.2543(3) 0.6742(3) 0.0746(11) Uani 1 1 d .
O5 O -0.1153(4) 0.6420(3) 0.6271(2) 0.0582(9) Uani 1 1 d .
O6 O -0.0865(4) 0.5477(4) 0.9164(3) 0.0732(10) Uani 1 1 d .
P1 P 0.27139(9) 0.70214(8) 0.77684(6) 0.0273(2) Uani 1 1 d .

loop_
_atom_site_aniso_label
_atom_site_aniso_U_11
_atom_site_aniso_U_22
_atom_site_aniso_U_33
_atom_site_aniso_U_23
_atom_site_aniso_U_13
_atom_site_aniso_U_12
Ru1 0.0387(2) 0.0286(2) 0.0328(2) 0.00306(13) 0.00459(15) 0.01097(15)
Ru2 0.0249(2) 0.0287(2) 0.0359(2) 0.00628(13) -0.00057(13) 0.00745(14)
C1 0.026(2) 0.038(2) 0.050(2) 0.0027(17) 0.0059(17) 0.0136(16)
C2 0.042(2) 0.050(2) 0.065(3) 0.018(2) 0.018(2) 0.020(2)
C3 0.062(3) 0.063(3) 0.081(4) 0.029(3) 0.038(3) 0.027(3)
C4 0.042(3) 0.041(3) 0.120(5) 0.020(3) 0.039(3) 0.012(2)
C5 0.034(3) 0.046(3) 0.089(4) -0.007(3) 0.003(2) 0.007(2)
C6 0.032(2) 0.050(2) 0.054(2) -0.0022(19) -0.0021(18) 0.0149(19)
C7 0.028(2) 0.041(2) 0.043(2) 0.0057(16) -0.0007(16) 0.0122(17)
C8 0.032(2) 0.050(2) 0.056(3) 0.011(2) -0.0030(18) 0.0164(19)
C9 0.037(2) 0.043(2) 0.050(2) 0.0144(17) 0.0011(18) 0.0200(18)
C10 0.036(2) 0.0297(17) 0.0342(19) 0.0077(14) 0.0025(15) 0.0133(15)
C11 0.0282(19) 0.0286(17) 0.0312(17) 0.0066(14) 0.0049(14) 0.0116(14)
C12 0.033(2) 0.035(2) 0.0359(19) 0.0089(15) 0.0063(16) 0.0135(16)
C13 0.038(2) 0.036(2) 0.053(2) 0.0142(18) 0.0061(18) 0.0072(17)
C14 0.057(3) 0.042(2) 0.071(3) 0.028(2) 0.011(2) 0.019(2)
C15 0.050(3) 0.055(3) 0.071(3) 0.029(2) 0.001(2) 0.026(2)
C16 0.034(2) 0.0353(19) 0.0335(19) 0.0017(15) 0.0014(15) 0.0109(16)
C17 0.050(3) 0.045(2) 0.043(2) 0.0042(17) 0.0042(19) 0.023(2)
C18 0.075(4) 0.054(3) 0.052(3) -0.004(2) 0.013(2) 0.035(3)
C19 0.064(3) 0.069(3) 0.038(2) -0.002(2) 0.007(2) 0.035(3)
C20 0.054(3) 0.062(3) 0.031(2) 0.0032(18) 0.0016(18) 0.025(2)
C21 0.041(2) 0.044(2) 0.0322(19) 0.0025(16) -0.0036(16) 0.0170(18)
C22 0.033(2) 0.0282(17) 0.0337(18) 0.0065(14) -0.0011(15) 0.0102(15)
C23 0.041(2) 0.0322(19) 0.052(2) 0.0042(17) 0.0032(19) 0.0029(17)
C24 0.048(3) 0.041(2) 0.073(3) 0.020(2) 0.000(2) 0.001(2)
C25 0.070(4) 0.043(2) 0.074(3) 0.026(2) -0.002(3) 0.016(2)
C26 0.074(4) 0.048(3) 0.066(3) 0.031(2) 0.002(3) 0.015(2)
C27 0.038(2) 0.043(2) 0.052(2) 0.0202(18) -0.0083(18) 0.0129(18)
C28 0.059(3) 0.039(2) 0.070(3) 0.006(2) 0.025(3) 0.017(2)
C29 0.061(3) 0.039(2) 0.047(2) 0.0038(19) 0.002(2) 0.016(2)
C30 0.072(3) 0.038(2) 0.036(2) -0.0025(18) -0.001(2) 0.018(2)
C31 0.038(2) 0.043(2) 0.064(3) 0.014(2) 0.000(2) 0.008(2)
C32 0.038(2) 0.0306(19) 0.046(2) 0.0015(16) 0.0007(18) 0.0066(17)
C33 0.034(2) 0.048(2) 0.050(2) 0.0144(19) 0.0062(19) 0.0107(18)
O1 0.084(3) 0.075(3) 0.141(4) 0.016(3) 0.058(3) 0.042(3)
O2 0.087(3) 0.048(2) 0.078(3) -0.0137(19) -0.003(2) -0.001(2)
O3 0.144(4) 0.056(2) 0.0423(19) 0.0091(16) -0.009(2) 0.039(2)
O4 0.056(2) 0.0398(18) 0.104(3) 0.0059(18) -0.013(2) -0.0091(17)
O5 0.057(2) 0.0516(18) 0.071(2) 0.0079(16) -0.0148(17) 0.0289(17)
O6 0.058(2) 0.096(3) 0.064(2) 0.0123(19) 0.0285(19) 0.021(2)
P1 0.0265(5) 0.0260(4) 0.0293(5) 0.0044(3) 0.0010(4) 0.0090(4)

loop_
_atom_type_symbol
_atom_type_description
_atom_type_scat_dispersion_real
_atom_type_scat_dispersion_imag
_atom_type_scat_source
C C 0.0033 0.0016 'International Tables Vol C Tables 4.2.6.8 and 6.1.1.4'
H H 0.0000 0.0000 'International Tables Vol C Tables 4.2.6.8 and 6.1.1.4'
O O 0.0106 0.0060 'International Tables Vol C Tables 4.2.6.8 and 6.1.1.4'
P P 0.1023 0.0942 'International Tables Vol C Tables 4.2.6.8 and 6.1.1.4'
Ru Ru -1.2594 0.8363 'International Tables Vol C Tables 4.2.6.8 and 6.1.1.4'

loop_
_geom_angle_atom_site_label_1
_geom_angle_atom_site_label_2
_geom_angle_atom_site_label_3
_geom_angle
C30 Ru1 C29 93.23(19)
C30 Ru1 C28 99.6(2)
C29 Ru1 C28 93.5(2)
C30 Ru1 C11 104.34(15)
C29 Ru1 C11 160.93(17)
C28 Ru1 C11 90.82(18)
C30 Ru1 C10 138.75(15)
C29 Ru1 C10 123.24(17)
C28 Ru1 C10 96.87(19)
C11 Ru1 C10 37.72(12)
C30 Ru1 C12 134.80(18)
C29 Ru1 C12 95.56(17)
C28 Ru1 C12 123.91(18)
C11 Ru1 C12 66.81(13)
C10 Ru1 C12 35.54(14)
C30 Ru1 Ru2 86.97(16)
C29 Ru1 Ru2 96.35(16)
C28 Ru1 Ru2 167.82(16)
C11 Ru1 Ru2 77.55(9)
C10 Ru1 Ru2 71.74(9)
C12 Ru1 Ru2 48.04(9)
C33 Ru2 C31 93.9(2)
C33 Ru2 C32 94.30(18)
C31 Ru2 C32 89.42(18)
C33 Ru2 C12 97.03(16)
C31 Ru2 C12 86.98(17)
C32 Ru2 C12 168.32(16)
C33 Ru2 P1 99.17(13)
C31 Ru2 P1 163.94(15)
C32 Ru2 P1 98.74(12)
C12 Ru2 P1 82.27(11)
C33 Ru2 Ru1 150.39(13)
C31 Ru2 Ru1 91.88(15)
C32 Ru2 Ru1 114.79(13)
C12 Ru2 Ru1 54.30(10)
P1 Ru2 Ru1 72.16(2)
C2 C1 C6 117.7(4)
C2 C1 C7 122.0(4)
C6 C1 C7 120.0(4)
C1 C2 C3 120.0(5)
C1 C2 H2 120.0
C3 C2 H2 120.0
C4 C3 C2 121.0(5)
C4 C3 H3 119.5
C2 C3 H3 119.5
C5 C4 C3 119.6(5)
C5 C4 H4 120.2
C3 C4 H4 120.2
C4 C5 C6 121.2(5)
C4 C5 H5 119.4
C6 C5 H5 119.4
C5 C6 C1 120.5(5)
C5 C6 H6 119.7
C1 C6 H6 119.7
C8 C7 C1 124.6(4)
C8 C7 C11 109.3(3)
C1 C7 C11 125.9(3)
C7 C8 C9 110.6(4)
C7 C8 H8 124.7
C9 C8 H8 124.7
C15 C9 C10 116.7(4)
C15 C9 C8 137.2(4)
C10 C9 C8 106.0(3)
C12 C10 C9 125.8(4)
C12 C10 C11 123.5(3)
C9 C10 C11 110.6(3)
C12 C10 Ru1 74.3(2)
C9 C10 Ru1 123.9(3)
C11 C10 Ru1 70.97(19)
C10 C11 C7 103.4(3)
C10 C11 P1 108.7(3)
C7 C11 P1 134.1(3)
C10 C11 Ru1 71.3(2)
C7 C11 Ru1 123.1(2)
P1 C11 Ru1 98.12(15)
C10 C12 C13 113.7(3)
C10 C12 Ru2 114.7(3)
C13 C12 Ru2 131.4(3)
C10 C12 Ru1 70.1(2)
C13 C12 Ru1 124.1(3)
Ru2 C12 Ru1 77.66(12)
C14 C13 C12 120.9(4)
C14 C13 H13 119.5
C12 C13 H13 119.5
C13 C14 C15 123.2(4)
C13 C14 H14 118.4
C15 C14 H14 118.4
C9 C15 C14 119.6(4)
C9 C15 H15 120.2
C14 C15 H15 120.2
C17 C16 C21 111.6(3)
C17 C16 P1 111.3(3)
C21 C16 P1 112.1(3)
C17 C16 H16 107.2
C21 C16 H16 107.2
P1 C16 H16 107.2
C16 C17 C18 112.2(3)
C16 C17 H17A 109.2
C18 C17 H17A 109.2
C16 C17 H17B 109.2
C18 C17 H17B 109.2
H17A C17 H17B 107.9
C17 C18 C19 111.1(4)
C17 C18 H18A 109.4
C19 C18 H18A 109.4
C17 C18 H18B 109.4
C19 C18 H18B 109.4
H18A C18 H18B 108.0
C18 C19 C20 110.1(4)
C18 C19 H19A 109.6
C20 C19 H19A 109.6
C18 C19 H19B 109.6
C20 C19 H19B 109.6
H19A C19 H19B 108.2
C21 C20 C19 110.7(3)
C21 C20 H20A 109.5
C19 C20 H20A 109.5
C21 C20 H20B 109.5
C19 C20 H20B 109.5
H20A C20 H20B 108.1
C20 C21 C16 111.3(3)
C20 C21 H21A 109.4
C16 C21 H21A 109.4
C20 C21 H21B 109.4
C16 C21 H21B 109.4
H21A C21 H21B 108.0
C27 C22 C23 109.8(3)
C27 C22 P1 114.5(3)
C23 C22 P1 115.1(3)
C27 C22 H22 105.5
C23 C22 H22 105.5
P1 C22 H22 105.5
C24 C23 C22 110.7(4)
C24 C23 H23A 109.5
C22 C23 H23A 109.5
C24 C23 H23B 109.5
C22 C23 H23B 109.5
H23A C23 H23B 108.1
C23 C24 C25 111.5(4)
C23 C24 H24A 109.3
C25 C24 H24A 109.3
C23 C24 H24B 109.3
C25 C24 H24B 109.3
H24A C24 H24B 108.0
C26 C25 C24 111.4(4)
C26 C25 H25A 109.3
C24 C25 H25A 109.3
C26 C25 H25B 109.3
C24 C25 H25B 109.3
H25A C25 H25B 108.0
C25 C26 C27 112.0(4)
C25 C26 H26A 109.2
C27 C26 H26A 109.2
C25 C26 H26B 109.2
C27 C26 H26B 109.2
H26A C26 H26B 107.9
C22 C27 C26 112.9(4)
C22 C27 H27A 109.0
C26 C27 H27A 109.0
C22 C27 H27B 109.0
C26 C27 H27B 109.0
H27A C27 H27B 107.8
O1 C28 Ru1 177.0(5)
O2 C29 Ru1 177.6(5)
O3 C30 Ru1 179.3(4)
O4 C31 Ru2 179.0(4)
O5 C32 Ru2 173.1(4)
O6 C33 Ru2 176.9(4)
C11 P1 C16 108.29(16)
C11 P1 C22 107.98(17)
C16 P1 C22 104.24(17)
C11 P1 Ru2 96.38(12)
C16 P1 Ru2 117.35(13)
C22 P1 Ru2 121.50(12)

loop_
_geom_bond_atom_site_label_1
_geom_bond_atom_site_label_2
_geom_bond_distance
Ru1 C30 1.887(4)
Ru1 C29 1.917(5)
Ru1 C28 1.935(5)
Ru1 C11 2.254(3)
Ru1 C10 2.259(3)
Ru1 C12 2.312(4)
Ru1 Ru2 2.7816(5)
Ru2 C33 1.908(5)
Ru2 C31 1.930(5)
Ru2 C32 1.946(4)
Ru2 C12 2.117(4)
Ru2 P1 2.4257(9)
C1 C2 1.374(6)
C1 C6 1.404(6)
C1 C7 1.472(6)
C2 C3 1.401(7)
C2 H2 0.9300
C3 C4 1.352(8)
C3 H3 0.9300
C4 C5 1.349(8)
C4 H4 0.9300
C5 C6 1.370(7)
C5 H5 0.9300
C6 H6 0.9300
C7 C8 1.374(6)
C7 C11 1.502(5)
C8 C9 1.441(6)
C8 H8 0.9300
C9 C15 1.374(6)
C9 C10 1.436(5)
C10 C12 1.396(6)
C10 C11 1.459(5)
C11 P1 1.805(3)
C12 C13 1.441(5)
C13 C14 1.368(6)
C13 H13 0.9300
C14 C15 1.390(7)
C14 H14 0.9300
C15 H15 0.9300
C16 C17 1.515(5)
C16 C21 1.533(5)
C16 P1 1.856(4)
C16 H16 0.9800
C17 C18 1.516(6)
C17 H17A 0.9700
C17 H17B 0.9700
C18 C19 1.519(7)
C18 H18A 0.9700
C18 H18B 0.9700
C19 C20 1.533(6)
C19 H19A 0.9700
C19 H19B 0.9700
C20 C21 1.516(5)
C20 H20A 0.9700
C20 H20B 0.9700
C21 H21A 0.9700
C21 H21B 0.9700
C22 C27 1.527(5)
C22 C23 1.543(5)
C22 P1 1.859(3)
C22 H22 0.9800
C23 C24 1.528(6)
C23 H23A 0.9700
C23 H23B 0.9700
C24 C25 1.531(7)
C24 H24A 0.9700
C24 H24B 0.9700
C25 C26 1.503(7)
C25 H25A 0.9700
C25 H25B 0.9700
C26 C27 1.530(6)
C26 H26A 0.9700
C26 H26B 0.9700
C27 H27A 0.9700
C27 H27B 0.9700
C28 O1 1.124(6)
C29 O2 1.127(6)
C30 O3 1.134(5)
C31 O4 1.128(6)
C32 O5 1.135(5)
C33 O6 1.140(6)

loop_
_geom_torsion_atom_site_label_1
_geom_torsion_atom_site_label_2
_geom_torsion_atom_site_label_3
_geom_torsion_atom_site_label_4
_geom_torsion
C30 Ru1 Ru2 C33 -158.9(3)
C29 Ru1 Ru2 C33 108.2(3)
C28 Ru1 Ru2 C33 -36.0(7)
C11 Ru1 Ru2 C33 -53.5(3)
C10 Ru1 Ru2 C33 -14.7(3)
C12 Ru1 Ru2 C33 16.4(3)
C30 Ru1 Ru2 C31 99.8(2)
C29 Ru1 Ru2 C31 6.86(18)
C28 Ru1 Ru2 C31 -137.3(7)
C11 Ru1 Ru2 C31 -154.82(17)
C10 Ru1 Ru2 C31 -116.09(17)
C12 Ru1 Ru2 C31 -84.92(19)
C30 Ru1 Ru2 C32 9.55(18)
C29 Ru1 Ru2 C32 -83.37(18)
C28 Ru1 Ru2 C32 132.4(7)
C11 Ru1 Ru2 C32 114.95(15)
C10 Ru1 Ru2 C32 153.68(16)
C12 Ru1 Ru2 C32 -175.15(17)
C30 Ru1 Ru2 C12 -175.30(18)
C29 Ru1 Ru2 C12 91.78(19)
C28 Ru1 Ru2 C12 -52.4(7)
C11 Ru1 Ru2 C12 -69.89(15)
C10 Ru1 Ru2 C12 -31.17(16)
C30 Ru1 Ru2 P1 -82.01(14)
C29 Ru1 Ru2 P1 -174.93(14)
C28 Ru1 Ru2 P1 40.9(6)
C11 Ru1 Ru2 P1 23.39(9)
C10 Ru1 Ru2 P1 62.11(10)
C12 Ru1 Ru2 P1 93.28(13)
C6 C1 C2 C3 -1.9(6)
C7 C1 C2 C3 -176.1(4)
C1 C2 C3 C4 0.8(7)
C2 C3 C4 C5 0.1(8)
C3 C4 C5 C6 0.3(8)
C4 C5 C6 C1 -1.5(7)
C2 C1 C6 C5 2.3(6)
C7 C1 C6 C5 176.6(4)
C2 C1 C7 C8 134.1(5)
C6 C1 C7 C8 -39.9(6)
C2 C1 C7 C11 -40.3(6)
C6 C1 C7 C11 145.7(4)
C1 C7 C8 C9 -173.7(4)
C11 C7 C8 C9 1.6(5)
C7 C8 C9 C15 175.4(6)
C7 C8 C9 C10 -2.0(5)
C15 C9 C10 C12 -1.2(6)
C8 C9 C10 C12 176.8(4)
C15 C9 C10 C11 -176.4(4)
C8 C9 C10 C11 1.6(5)
C15 C9 C10 Ru1 -96.0(5)
C8 C9 C10 Ru1 82.0(4)
C30 Ru1 C10 C12 104.0(3)
C29 Ru1 C10 C12 -44.1(3)
C28 Ru1 C10 C12 -143.0(2)
C11 Ru1 C10 C12 134.6(3)
Ru2 Ru1 C10 C12 41.46(19)
C30 Ru1 C10 C9 -133.1(4)
C29 Ru1 C10 C9 78.7(4)
C28 Ru1 C10 C9 -20.1(4)
C11 Ru1 C10 C9 -102.5(4)
C12 Ru1 C10 C9 122.9(4)
Ru2 Ru1 C10 C9 164.3(4)
C30 Ru1 C10 C11 -30.6(4)
C29 Ru1 C10 C11 -178.8(2)
C28 Ru1 C10 C11 82.4(2)
C12 Ru1 C10 C11 -134.6(3)
Ru2 Ru1 C10 C11 -93.18(19)
C12 C10 C11 C7 -176.0(3)
C9 C10 C11 C7 -0.7(4)
Ru1 C10 C11 C7 -120.8(3)
C12 C10 C11 P1 37.3(4)
C9 C10 C11 P1 -147.5(3)
Ru1 C10 C11 P1 92.47(19)
C12 C10 C11 Ru1 -55.2(3)
C9 C10 C11 Ru1 120.1(3)
C8 C7 C11 C10 -0.5(4)
C1 C7 C11 C10 174.6(4)
C8 C7 C11 P1 133.1(4)
C1 C7 C11 P1 -51.8(6)
C8 C7 C11 Ru1 -76.8(4)
C1 C7 C11 Ru1 98.4(4)
C30 Ru1 C11 C10 159.7(2)
C29 Ru1 C11 C10 3.1(6)
C28 Ru1 C11 C10 -100.2(2)
C12 Ru1 C11 C10 26.7(2)
Ru2 Ru1 C11 C10 76.17(19)
C30 Ru1 C11 C7 -106.2(3)
C29 Ru1 C11 C7 97.3(6)
C28 Ru1 C11 C7 -6.1(3)
C10 Ru1 C11 C7 94.1(3)
C12 Ru1 C11 C7 120.9(3)
Ru2 Ru1 C11 C7 170.3(3)
C30 Ru1 C11 P1 52.7(2)
C29 Ru1 C11 P1 -103.9(5)
C28 Ru1 C11 P1 152.76(19)
C10 Ru1 C11 P1 -107.0(3)
C12 Ru1 C11 P1 -80.30(16)
Ru2 Ru1 C11 P1 -30.87(11)
C9 C10 C12 C13 -1.3(6)
C11 C10 C12 C13 173.2(4)
Ru1 C10 C12 C13 119.5(3)
C9 C10 C12 Ru2 173.8(3)
C11 C10 C12 Ru2 -11.7(5)
Ru1 C10 C12 Ru2 -65.4(2)
C9 C10 C12 Ru1 -120.8(4)
C11 C10 C12 Ru1 53.7(3)
C33 Ru2 C12 C10 -110.8(3)
C31 Ru2 C12 C10 155.6(3)
C32 Ru2 C12 C10 83.4(8)
P1 Ru2 C12 C10 -12.5(3)
Ru1 Ru2 C12 C10 61.1(3)
C33 Ru2 C12 C13 63.2(4)
C31 Ru2 C12 C13 -30.4(4)
C32 Ru2 C12 C13 -102.6(8)
P1 Ru2 C12 C13 161.6(4)
Ru1 Ru2 C12 C13 -124.9(4)
C33 Ru2 C12 Ru1 -171.90(14)
C31 Ru2 C12 Ru1 94.49(17)
C32 Ru2 C12 Ru1 22.3(8)
P1 Ru2 C12 Ru1 -73.55(8)
C30 Ru1 C12 C10 -115.6(3)
C29 Ru1 C12 C10 144.2(2)
C28 Ru1 C12 C10 46.1(3)
C11 Ru1 C12 C10 -28.3(2)
Ru2 Ru1 C12 C10 -122.3(2)
C30 Ru1 C12 C13 138.6(3)
C29 Ru1 C12 C13 38.5(4)
C28 Ru1 C12 C13 -59.6(4)
C11 Ru1 C12 C13 -134.0(4)
C10 Ru1 C12 C13 -105.7(4)
Ru2 Ru1 C12 C13 132.0(4)
C30 Ru1 C12 Ru2 6.6(3)
C29 Ru1 C12 Ru2 -93.55(17)
C28 Ru1 C12 Ru2 168.38(17)
C11 Ru1 C12 Ru2 94.00(13)
C10 Ru1 C12 Ru2 122.3(2)
C10 C12 C13 C14 3.6(6)
Ru2 C12 C13 C14 -170.5(4)
Ru1 C12 C13 C14 84.9(5)
C12 C13 C14 C15 -3.5(8)
C10 C9 C15 C14 1.6(7)
C8 C9 C15 C14 -175.6(5)
C13 C14 C15 C9 0.7(8)
C21 C16 C17 C18 52.9(5)
P1 C16 C17 C18 179.0(3)
C16 C17 C18 C19 -55.3(5)
C17 C18 C19 C20 57.2(6)
C18 C19 C20 C21 -58.0(5)
C19 C20 C21 C16 56.1(5)
C17 C16 C21 C20 -53.4(5)
P1 C16 C21 C20 -179.1(3)
C27 C22 C23 C24 -55.8(5)
P1 C22 C23 C24 173.3(3)
C22 C23 C24 C25 57.1(5)
C23 C24 C25 C26 -55.7(6)
C24 C25 C26 C27 53.2(7)
C23 C22 C27 C26 54.2(5)
P1 C22 C27 C26 -174.5(3)
C25 C26 C27 C22 -53.6(6)
C30 Ru1 C28 O1 7(10)
C29 Ru1 C28 O1 101(10)
C11 Ru1 C28 O1 -97(10)
C10 Ru1 C28 O1 -135(10)
C12 Ru1 C28 O1 -160(10)
Ru2 Ru1 C28 O1 -114(10)
C30 Ru1 C29 O2 159(12)
C28 Ru1 C29 O2 59(12)
C11 Ru1 C29 O2 -44(12)
C10 Ru1 C29 O2 -41(12)
C12 Ru1 C29 O2 -65(12)
Ru2 Ru1 C29 O2 -114(12)
C29 Ru1 C30 O3 -37(47)
C28 Ru1 C30 O3 58(47)
C11 Ru1 C30 O3 151(47)
C10 Ru1 C30 O3 170(100)
C12 Ru1 C30 O3 -138(47)
Ru2 Ru1 C30 O3 -133(47)
C33 Ru2 C31 O4 -117(28)
C32 Ru2 C31 O4 149(28)
C12 Ru2 C31 O4 -20(28)
P1 Ru2 C31 O4 28(28)
Ru1 Ru2 C31 O4 34(28)
C33 Ru2 C32 O5 -61(3)
C31 Ru2 C32 O5 32(3)
C12 Ru2 C32 O5 104(3)
P1 Ru2 C32 O5 -161(3)
Ru1 Ru2 C32 O5 124(3)
C31 Ru2 C33 O6 0(8)
C32 Ru2 C33 O6 89(8)
C12 Ru2 C33 O6 -88(8)
P1 Ru2 C33 O6 -171(8)
Ru1 Ru2 C33 O6 -101(8)
C10 C11 P1 C16 84.0(3)
C7 C11 P1 C16 -48.0(4)
Ru1 C11 P1 C16 156.91(15)
C10 C11 P1 C22 -163.7(2)
C7 C11 P1 C22 64.3(4)
Ru1 C11 P1 C22 -90.77(16)
C10 C11 P1 Ru2 -37.6(2)
C7 C11 P1 Ru2 -169.6(4)
Ru1 C11 P1 Ru2 35.32(12)
C17 C16 P1 C11 -174.2(3)
C21 C16 P1 C11 -48.4(3)
C17 C16 P1 C22 71.0(3)
C21 C16 P1 C22 -163.2(3)
C17 C16 P1 Ru2 -66.6(3)
C21 C16 P1 Ru2 59.3(3)
C27 C22 P1 C11 145.1(3)
C23 C22 P1 C11 -86.2(3)
C27 C22 P1 C16 -99.9(3)
C23 C22 P1 C16 28.8(3)
C27 C22 P1 Ru2 35.5(3)
C23 C22 P1 Ru2 164.2(2)
C33 Ru2 P1 C11 121.67(17)
C31 Ru2 P1 C11 -22.7(5)
C32 Ru2 P1 C11 -142.49(17)
C12 Ru2 P1 C11 25.75(15)
Ru1 Ru2 P1 C11 -29.16(11)
C33 Ru2 P1 C16 7.25(18)
C31 Ru2 P1 C16 -137.1(5)
C32 Ru2 P1 C16 103.09(18)
C12 Ru2 P1 C16 -88.67(17)
Ru1 Ru2 P1 C16 -143.58(13)
C33 Ru2 P1 C22 -122.68(19)
C31 Ru2 P1 C22 93.0(5)
C32 Ru2 P1 C22 -26.84(19)
C12 Ru2 P1 C22 141.40(18)
Ru1 Ru2 P1 C22 86.49(14)
